data_4500836
loop_
_publ_author_name
'Thu\'ery, Pierre'

_publ_section_title
;
 Uranyl Ion Complexation by Aliphatic Dicarboxylic Acids in the Presence
 of Cucurbiturils as Additional Ligands or Structure-Directing Agents
;
_journal_issue 6
_journal_name_full 'Crystal Growth &amp; Design'
_journal_page_first 2606
_journal_paper_doi 10.1021/cg200349p
_journal_volume 11
_journal_year 2011
_chemical_formula_sum 'C87 H143 Ca2 N25 O71 U8'
_chemical_formula_weight 4659.66
_space_group_IT_number 2
_symmetry_cell_setting triclinic
_symmetry_space_group_name_Hall '-P 1'
_symmetry_space_group_name_H-M 'P -1'
_atom_sites_solution_hydrogens geom
_atom_sites_solution_primary direct
_atom_sites_solution_secondary difmap
_audit_creation_method SHELXL-97
_cell_angle_alpha 81.984(3)
_cell_angle_beta 81.888(3)
_cell_angle_gamma 71.627(2)
_cell_formula_units_Z 1
_cell_length_a 11.4855(6)
_cell_length_b 17.7608(9)
_cell_length_c 17.8932(4)
_cell_measurement_reflns_used 158844
_cell_measurement_temperature 150(2)
_cell_measurement_theta_max 25.68
_cell_measurement_theta_min 2.31
_cell_volume 3411.8(3)
_computing_cell_refinement 'HKL2000 (Otwinowski & Minor, 1997)'
_computing_data_collection 'COLLECT (Nonius, 1998)'
_computing_data_reduction 'HKL2000 (Otwinowski & Minor, 1997)'
_computing_molecular_graphics 'SHELXTL (Sheldrick, 2008)'
_computing_publication_material 'SHELXTL (Sheldrick, 2008); PLATON (Spek, 2003)'
_computing_structure_refinement 'SHELXL-97 (Sheldrick, 2008)'
_computing_structure_solution 'SHELXS-97 (Sheldrick, 2008)'
_diffrn_ambient_temperature 150(2)
_diffrn_measured_fraction_theta_full 0.998
_diffrn_measured_fraction_theta_max 0.998
_diffrn_measurement_device_type 'Nonius Kappa-CCD area-detector diffractometer'
_diffrn_measurement_method 'two \f and nine \w scans with 2\% steps (628 frames)'
_diffrn_radiation_monochromator graphite
_diffrn_radiation_source 'fine-focus sealed tube'
_diffrn_radiation_type MoK\a
_diffrn_radiation_wavelength 0.71073
_diffrn_reflns_av_R_equivalents 0.0746
_diffrn_reflns_av_sigmaI/netI 0.0810
_diffrn_reflns_limit_h_max 14
_diffrn_reflns_limit_h_min -14
_diffrn_reflns_limit_k_max 21
_diffrn_reflns_limit_k_min -21
_diffrn_reflns_limit_l_max 21
_diffrn_reflns_limit_l_min -21
_diffrn_reflns_number 158844
_diffrn_reflns_theta_full 25.68
_diffrn_reflns_theta_max 25.68
_diffrn_reflns_theta_min 2.31
_diffrn_standards_decay_% 0
_diffrn_standards_interval_time 0
_diffrn_standards_number 0
_exptl_absorpt_coefficient_mu 9.639
_exptl_absorpt_correction_T_max 0.420
_exptl_absorpt_correction_T_min 0.220
_exptl_absorpt_correction_type multi-scan
_exptl_absorpt_process_details 'SCALEPACK (Otwinowski & Minor, 1997)'
_exptl_crystal_colour 'translucent light yellow'
_exptl_crystal_density_diffrn 2.268
_exptl_crystal_density_method 'not measured'
_exptl_crystal_description parallelepiped
_exptl_crystal_F_000 2184
_exptl_crystal_size_max 0.18
_exptl_crystal_size_mid 0.13
_exptl_crystal_size_min 0.09
_refine_diff_density_max 2.008
_refine_diff_density_min -1.854
_refine_diff_density_rms 0.174
_refine_ls_extinction_method none
_refine_ls_goodness_of_fit_ref 1.039
_refine_ls_hydrogen_treatment constr
_refine_ls_matrix_type full
_refine_ls_number_parameters 1019
_refine_ls_number_reflns 12925
_refine_ls_number_restraints 487
_refine_ls_restrained_S_all 1.036
_refine_ls_R_factor_all 0.0531
_refine_ls_R_factor_gt 0.0398
_refine_ls_shift/su_max 0.001
_refine_ls_shift/su_mean 0.000
_refine_ls_structure_factor_coef Fsqd
_refine_ls_weighting_details 'calc w=1/[\s^2^(Fo^2^)+(0.0248P)^2^+12.8549P] where P=(Fo^2^+2Fc^2^)/3'
_refine_ls_weighting_scheme calc
_refine_ls_wR_factor_gt 0.0917
_refine_ls_wR_factor_ref 0.0968
_reflns_number_gt 10557
_reflns_number_total 12925
_reflns_threshold_expression >2sigma(I)
_cod_data_source_file cg200349p_si_002.cif
_cod_data_source_block 7
_cod_database_code 4500836

loop_
_symmetry_equiv_pos_as_xyz
'x, y, z'
'-x, -y, -z'

loop_
_atom_site_label
_atom_site_type_symbol
_atom_site_fract_x
_atom_site_fract_y
_atom_site_fract_z
_atom_site_U_iso_or_equiv
_atom_site_adp_type
_atom_site_occupancy
_atom_site_symmetry_multiplicity
_atom_site_calc_flag
_atom_site_refinement_flags
_atom_site_disorder_group
U1 U 0.55281(3) 0.475515(16) 0.596822(18) 0.02772(8) Uani 1 1 d . .
U2 U 0.19941(3) 0.53422(2) 0.58580(2) 0.04490(10) Uani 1 1 d . .
U3 U 0.66801(2) -0.029709(17) 0.975940(17) 0.02711(8) Uani 1 1 d . .
U4 U 0.52442(3) 0.195786(17) 0.990502(18) 0.03229(8) Uani 1 1 d . .
Ca Ca 0.88583(13) 0.03146(9) 0.59355(9) 0.0252(3) Uani 1 1 d . .
O1 O 0.5768(5) 0.3726(3) 0.5953(4) 0.0389(14) Uani 1 1 d . .
O2 O 0.5365(6) 0.5767(3) 0.6061(4) 0.0485(17) Uani 1 1 d . .
O3 O 0.2015(7) 0.4355(4) 0.5822(5) 0.075(2) Uani 1 1 d . .
O4 O 0.1887(7) 0.6340(4) 0.5871(6) 0.093(3) Uani 1 1 d U .
O5 O 0.6499(5) 0.0001(3) 0.8787(3) 0.0364(13) Uani 1 1 d . .
O6 O 0.7014(5) -0.0612(3) 1.0720(3) 0.0382(13) Uani 1 1 d . .
O7 O 0.5157(7) 0.2014(4) 0.8919(4) 0.0498(16) Uani 1 1 d . .
O8 O 0.5301(6) 0.1946(4) 1.0891(4) 0.0486(16) Uani 1 1 d . .
O9 O 0.3874(5) 0.5087(3) 0.5294(3) 0.0382(14) Uani 1 1 d . .
O10 O 0.4963(5) 0.0744(3) 1.0090(4) 0.0349(13) Uani 1 1 d . .
O11 O 0.3430(7) 0.4876(6) 0.6776(5) 0.084(3) Uani 1 1 d . .
O12 O 0.5009(7) 0.4620(5) 0.7390(4) 0.075(2) Uani 1 1 d . .
O13 O 0.3129(6) 0.2378(4) 1.0146(5) 0.066(2) Uani 1 1 d . .
O14 O 0.2020(6) 0.1576(4) 1.0597(4) 0.0500(17) Uani 1 1 d . .
O15A O 0.7315(10) 0.4356(7) 0.6779(6) 0.049(2) Uani 0.50 1 d PDU .
O15B O 0.7617(11) 0.4375(8) 0.6236(7) 0.051(2) Uani 0.50 1 d PDU .
O16A O 0.7883(10) 0.4528(7) 0.5595(6) 0.049(2) Uani 0.50 1 d PDU .
O16B O 0.8589(11) 0.3865(8) 0.5223(7) 0.059(2) Uani 0.50 1 d PDU .
O17 O 0.7234(5) 0.0963(3) 0.9783(3) 0.0380(14) Uani 1 1 d . .
O18 O 0.8764(5) -0.0065(3) 0.9440(4) 0.0380(14) Uani 1 1 d . .
O19 O 0.0636(5) 0.5373(5) 0.7021(4) 0.0724(19) Uani 1 1 d DU .
O20A O -0.1258(8) 0.5928(9) 0.6660(6) 0.074(2) Uani 0.50 1 d PDU .
O20B O -0.0303(10) 0.5878(9) 0.6057(6) 0.074(2) Uani 0.50 1 d PDU .
O21 O -0.3210(7) 0.2664(4) 0.9726(6) 0.082(3) Uani 1 1 d D .
O22 O -0.5140(7) 0.3411(4) 0.9739(5) 0.075(2) Uani 1 1 d D .
O23 O -0.0061(12) 0.5612(9) 0.5349(7) 0.070(2) Uani 0.50 1 d PDU .
O24 O 0.7364(5) 0.0009(3) 0.6873(3) 0.0313(12) Uani 1 1 d . .
O25 O 0.1765(4) 0.0650(3) 0.7105(3) 0.0308(12) Uani 1 1 d . .
O26 O 0.7308(4) 0.1518(3) 0.5719(3) 0.0291(12) Uani 1 1 d . .
O27 O 0.1823(5) 0.2093(3) 0.5735(4) 0.0360(13) Uani 1 1 d . .
O28 O 0.7558(5) 0.1057(3) 0.3708(3) 0.0323(13) Uani 1 1 d . .
O29 O 0.2064(5) 0.1897(3) 0.3752(3) 0.0351(13) Uani 1 1 d . .
O30 O 1.0598(4) -0.0752(3) 0.5439(3) 0.0256(11) Uani 1 1 d . .
H30A H 1.1221 -0.0830 0.5673 0.031 Uiso 1 1 d R .
H30B H 1.0537 -0.1195 0.5475 0.031 Uiso 1 1 d R .
O31 O 1.0125(5) 0.1133(4) 0.5964(4) 0.0471(16) Uani 1 1 d . .
H31A H 1.0595 0.1134 0.6273 0.057 Uiso 1 1 d R .
H31B H 1.0147 0.1524 0.5612 0.057 Uiso 1 1 d R .
O32 O 0.9824(5) -0.0077(4) 0.7066(4) 0.0541(17) Uani 1 1 d . .
H32A H 1.0562 -0.0005 0.7180 0.065 Uiso 1 1 d R .
H32B H 0.9888 -0.0569 0.7339 0.065 Uiso 1 1 d R .
O33 O 0.7804(6) -0.0296(4) 0.5295(4) 0.0580(16) Uani 1 1 d U .
O34 O 0.0181(5) 0.7828(3) 0.5346(4) 0.0395(14) Uani 1 1 d . .
H34A H 0.0776 0.7371 0.5200 0.047 Uiso 1 1 d R .
H34B H -0.0569 0.7770 0.5625 0.047 Uiso 1 1 d R .
O35 O 0.256(2) 0.6992(11) 0.7261(14) 0.144(8) Uani 0.50 1 d PU .
O36 O -0.0030(12) 0.1291(7) 1.1806(8) 0.057(4) Uani 0.50 1 d PU .
O37 O -0.2163(12) 0.2447(9) 1.1241(9) 0.064(4) Uani 0.50 1 d PU .
O38 O 0.0160(15) 0.2356(12) 0.2663(10) 0.091(6) Uani 0.50 1 d PU .
N1 N 0.5725(5) -0.0425(3) 0.7463(4) 0.0247(13) Uani 1 1 d . .
N2 N 0.5518(5) 0.0871(4) 0.7326(4) 0.0265(14) Uani 1 1 d . .
N3 N 0.3285(5) 0.1127(3) 0.7411(4) 0.0261(14) Uani 1 1 d . .
N4 N 0.3518(5) -0.0173(3) 0.7634(4) 0.0244(13) Uani 1 1 d . .
N5 N 0.5467(5) 0.2039(3) 0.6445(4) 0.0233(13) Uani 1 1 d . .
N6 N 0.5591(5) 0.2356(3) 0.5193(3) 0.0223(13) Uani 1 1 d . .
N7 N 0.3372(5) 0.2630(4) 0.5205(4) 0.0289(14) Uani 1 1 d . .
N8 N 0.3269(5) 0.2223(3) 0.6436(4) 0.0266(14) Uani 1 1 d . .
N9 N 0.5778(5) 0.2118(3) 0.3878(4) 0.0258(14) Uani 1 1 d . .
N10 N 0.6055(5) 0.1421(3) 0.2884(4) 0.0255(14) Uani 1 1 d . .
N11 N 0.3814(5) 0.1753(3) 0.2917(4) 0.0252(14) Uani 1 1 d . .
N12 N 0.3552(5) 0.2492(4) 0.3862(4) 0.0277(14) Uani 1 1 d . .
N13 N 0.5811(13) -0.0138(10) 0.4931(8) 0.049(2) Uani 0.50 1 d PDU .
C1 C 0.3865(11) 0.4748(7) 0.7410(6) 0.062(3) Uani 1 1 d . .
C2 C 0.3058(11) 0.4721(8) 0.8130(6) 0.068(3) Uani 1 1 d . .
H2A H 0.2387 0.5216 0.8142 0.082 Uiso 1 1 calc R .
H2B H 0.3529 0.4678 0.8552 0.082 Uiso 1 1 calc R .
C3 C 0.2520(10) 0.4022(6) 0.8232(6) 0.057(3) Uani 1 1 d . .
H3A H 0.3191 0.3528 0.8208 0.068 Uiso 1 1 calc R .
H3B H 0.2033 0.4072 0.7816 0.068 Uiso 1 1 calc R .
C4 C 0.1702(10) 0.3979(7) 0.8990(6) 0.062(3) Uani 1 1 d . .
H4A H 0.2195 0.3902 0.9407 0.075 Uiso 1 1 calc R .
H4B H 0.1049 0.4481 0.9025 0.075 Uiso 1 1 calc R .
C5 C 0.1136(11) 0.3309(7) 0.9059(7) 0.073(3) Uani 1 1 d . .
H5A H 0.1796 0.2814 0.8998 0.088 Uiso 1 1 calc R .
H5B H 0.0632 0.3399 0.8645 0.088 Uiso 1 1 calc R .
C6 C 0.0345(10) 0.3204(7) 0.9804(8) 0.075(4) Uani 1 1 d . .
H6A H -0.0320 0.3696 0.9865 0.090 Uiso 1 1 calc R .
H6B H -0.0025 0.2789 0.9771 0.090 Uiso 1 1 calc R .
C7 C 0.1014(10) 0.2995(6) 1.0475(6) 0.058(3) Uani 1 1 d . .
H7A H 0.0465 0.2897 1.0916 0.069 Uiso 1 1 calc R .
H7B H 0.1282 0.3442 1.0556 0.069 Uiso 1 1 calc R .
C8 C 0.2132(9) 0.2261(5) 1.0400(5) 0.043(2) Uani 1 1 d . .
C9A C 0.8184(8) 0.4218(11) 0.6248(7) 0.050(2) Uani 0.50 1 d PDU .
C9B C 0.8598(10) 0.4190(9) 0.5801(6) 0.054(2) Uani 0.50 1 d PDU .
C10 C 0.9517(7) 0.3734(6) 0.6359(6) 0.055(3) Uani 1 1 d D .
H10A H 0.9802 0.3293 0.6047 0.066 Uiso 1 1 d R .
H10B H 1.0064 0.4062 0.6227 0.066 Uiso 1 1 d R .
C11 C 0.9550(9) 0.3417(5) 0.7173(6) 0.051(3) Uani 1 1 d . .
H11A H 0.9050 0.3835 0.7480 0.061 Uiso 1 1 calc R .
H11B H 1.0392 0.3274 0.7299 0.061 Uiso 1 1 calc R .
C12 C 0.9085(9) 0.2687(6) 0.7375(6) 0.051(2) Uani 1 1 d . .
H12A H 0.8206 0.2848 0.7330 0.061 Uiso 1 1 calc R .
H12B H 0.9493 0.2299 0.7017 0.061 Uiso 1 1 calc R .
C13 C 0.9320(9) 0.2302(5) 0.8173(6) 0.046(2) Uani 1 1 d . .
H13A H 1.0203 0.2106 0.8206 0.055 Uiso 1 1 calc R .
H13B H 0.8968 0.2702 0.8527 0.055 Uiso 1 1 calc R .
C14 C 0.8779(9) 0.1617(6) 0.8406(6) 0.047(2) Uani 1 1 d . .
H14A H 0.9107 0.1222 0.8046 0.056 Uiso 1 1 calc R .
H14B H 0.7891 0.1813 0.8399 0.056 Uiso 1 1 calc R .
C15 C 0.9099(8) 0.1220(5) 0.9223(6) 0.046(2) Uani 1 1 d . .
H15A H 0.9974 0.0938 0.9210 0.056 Uiso 1 1 calc R .
H15B H 0.8906 0.1629 0.9567 0.056 Uiso 1 1 calc R .
C16 C 0.8387(8) 0.0659(5) 0.9499(5) 0.039(2) Uani 1 1 d . .
C17A C -0.0484(8) 0.5753(12) 0.7130(6) 0.062(3) Uani 0.50 1 d PDU 1
C18A C -0.0956(10) 0.5987(10) 0.7930(6) 0.065(3) Uani 0.50 1 d PDU 1
H18A H -0.0598 0.6380 0.8025 0.078 Uiso 0.50 1 d PR 1
H18B H -0.0671 0.5526 0.8283 0.078 Uiso 0.50 1 d PR 1
C19A C -0.2348(10) 0.6292(7) 0.8092(9) 0.065(3) Uani 0.50 1 d PDU 1
H19A H -0.2649 0.6695 0.7690 0.078 Uiso 0.50 1 d PR 1
H19B H -0.2532 0.6544 0.8553 0.078 Uiso 0.50 1 d PR 1
C20A C -0.3014(16) 0.5661(10) 0.8167(9) 0.067(3) Uani 0.50 1 d PDU 1
H20A H -0.2752 0.5359 0.7736 0.080 Uiso 0.50 1 d PR 1
H20B H -0.3878 0.5939 0.8158 0.080 Uiso 0.50 1 d PR 1
C21A C -0.283(2) 0.5096(10) 0.8887(10) 0.067(3) Uani 0.50 1 d PDU 1
H21A H -0.3102 0.5399 0.9317 0.080 Uiso 0.50 1 d PR 1
H21B H -0.1963 0.4827 0.8900 0.080 Uiso 0.50 1 d PR 1
C22A C -0.352(2) 0.4481(10) 0.8992(10) 0.067(3) Uani 0.50 1 d PDU 1
H22A H -0.3140 0.4114 0.8619 0.081 Uiso 0.50 1 d PR 1
H22B H -0.4358 0.4741 0.8882 0.081 Uiso 0.50 1 d PR 1
C23A C -0.3560(13) 0.4035(6) 0.9769(9) 0.071(3) Uani 0.50 1 d PDU 1
H23A H -0.4089 0.4380 1.0127 0.086 Uiso 0.50 1 d PR 1
H23B H -0.2743 0.3864 0.9925 0.086 Uiso 0.50 1 d PR 1
C24A C -0.4026(9) 0.3309(5) 0.9829(12) 0.070(3) Uani 0.50 1 d PDU 1
C17B C -0.0357(8) 0.5749(13) 0.6763(6) 0.086(4) Uani 0.50 1 d PDU 2
C18B C -0.1559(9) 0.5937(11) 0.7266(8) 0.089(4) Uani 0.50 1 d PDU 2
H18C H -0.2151 0.5849 0.6975 0.106 Uiso 0.50 1 d PR 2
H18D H -0.1845 0.6535 0.7291 0.106 Uiso 0.50 1 d PR 2
C19B C -0.1548(13) 0.5466(11) 0.8046(9) 0.089(4) Uani 0.50 1 d PDU 2
H19C H -0.0937 0.5550 0.8312 0.106 Uiso 0.50 1 d PR 2
H19D H -0.1305 0.4909 0.7976 0.106 Uiso 0.50 1 d PR 2
C20B C -0.2777(15) 0.5691(9) 0.8538(10) 0.091(4) Uani 0.50 1 d PDU 2
H20C H -0.3398 0.5646 0.8254 0.109 Uiso 0.50 1 d PR 2
H20D H -0.2988 0.6238 0.8636 0.109 Uiso 0.50 1 d PR 2
C21B C -0.281(2) 0.5192(9) 0.9298(9) 0.091(4) Uani 0.50 1 d PDU 2
H21C H -0.3482 0.5473 0.9635 0.109 Uiso 0.50 1 d PR 2
H21D H -0.2060 0.5111 0.9522 0.109 Uiso 0.50 1 d PR 2
C22B C -0.284(2) 0.4350(9) 0.9237(13) 0.091(4) Uani 0.50 1 d PDU 2
H22C H -0.2032 0.3980 0.9133 0.109 Uiso 0.50 1 d PR 2
H22D H -0.3286 0.4399 0.8810 0.109 Uiso 0.50 1 d PR 2
C23B C -0.3628(13) 0.4030(7) 0.9859(11) 0.095(4) Uani 0.50 1 d PDU 2
H23C H -0.4342 0.4443 1.0033 0.114 Uiso 0.50 1 d PR 2
H23D H -0.3089 0.3863 1.0255 0.114 Uiso 0.50 1 d PR 2
C24B C -0.4008(9) 0.3335(6) 0.9644(15) 0.092(4) Uani 0.50 1 d PDU 2
C25 C 0.6315(6) 0.0141(4) 0.7189(4) 0.0238(15) Uani 1 1 d . .
C26 C 0.4576(6) -0.0092(4) 0.7919(4) 0.0235(15) Uani 1 1 d . .
H26 H 0.4620 -0.0297 0.8455 0.028 Uiso 1 1 calc R .
C27 C 0.4398(6) 0.0818(4) 0.7797(4) 0.0258(16) Uani 1 1 d . .
H27 H 0.4303 0.1047 0.8278 0.031 Uiso 1 1 calc R .
C28 C 0.2755(7) 0.0535(4) 0.7363(4) 0.0279(17) Uani 1 1 d . .
C29 C 0.5851(6) 0.1602(4) 0.7156(4) 0.0256(16) Uani 1 1 d . .
H29A H 0.5479 0.1940 0.7562 0.031 Uiso 1 1 calc R .
H29B H 0.6739 0.1475 0.7141 0.031 Uiso 1 1 calc R .
C30 C 0.2739(7) 0.1949(4) 0.7164(5) 0.0299(17) Uani 1 1 d . .
H30C H 0.2816 0.2268 0.7542 0.036 Uiso 1 1 calc R .
H30D H 0.1866 0.2042 0.7139 0.036 Uiso 1 1 calc R .
C31 C 0.6233(6) 0.1938(4) 0.5779(4) 0.0249(16) Uani 1 1 d . .
C32 C 0.4279(6) 0.2580(4) 0.6324(4) 0.0237(15) Uani 1 1 d . .
H32 H 0.4085 0.3037 0.6619 0.028 Uiso 1 1 calc R .
C33 C 0.4351(6) 0.2846(4) 0.5460(4) 0.0226(15) Uani 1 1 d . .
H33 H 0.4251 0.3418 0.5351 0.027 Uiso 1 1 calc R .
C34 C 0.2726(7) 0.2291(4) 0.5780(5) 0.0291(17) Uani 1 1 d . .
C35 C 0.6180(7) 0.2469(4) 0.4438(4) 0.0279(17) Uani 1 1 d . .
H35A H 0.7065 0.2239 0.4445 0.033 Uiso 1 1 calc R .
H35B H 0.6012 0.3037 0.4289 0.033 Uiso 1 1 calc R .
C36 C 0.2902(7) 0.2949(4) 0.4484(5) 0.0327(18) Uani 1 1 d . .
H36A H 0.2948 0.3489 0.4367 0.039 Uiso 1 1 calc R .
H36B H 0.2039 0.2975 0.4527 0.039 Uiso 1 1 calc R .
C37 C 0.6551(7) 0.1491(4) 0.3520(4) 0.0256(16) Uani 1 1 d . .
C38 C 0.4723(7) 0.2532(4) 0.3467(4) 0.0262(16) Uani 1 1 d . .
H38 H 0.4704 0.3084 0.3299 0.031 Uiso 1 1 calc R .
C39 C 0.4896(6) 0.2044(4) 0.2778(5) 0.0264(16) Uani 1 1 d . .
H39 H 0.4924 0.2370 0.2291 0.032 Uiso 1 1 calc R .
C40 C 0.3048(6) 0.2028(4) 0.3540(5) 0.0258(16) Uani 1 1 d . .
C41 C 0.6760(7) 0.0914(4) 0.2319(5) 0.0277(16) Uani 1 1 d . .
H41A H 0.7630 0.0800 0.2371 0.033 Uiso 1 1 calc R .
H41B H 0.6608 0.1198 0.1821 0.033 Uiso 1 1 calc R .
C42 C 0.3566(7) 0.1262(4) 0.2417(4) 0.0268(16) Uani 1 1 d . .
H42A H 0.3752 0.1461 0.1895 0.032 Uiso 1 1 calc R .
H42B H 0.2694 0.1308 0.2493 0.032 Uiso 1 1 calc R .
C43 C 0.7031(17) -0.0325(12) 0.4874(11) 0.051(2) Uani 0.50 1 d PU .
H43 H 0.7415 -0.0502 0.4411 0.061 Uiso 0.50 1 d PR .
C44 C 0.5055(18) 0.0417(15) 0.5464(12) 0.052(2) Uani 0.50 1 d PDU .
H44A H 0.5560 0.0572 0.5759 0.078 Uiso 0.50 1 d PR .
H44B H 0.4508 0.0884 0.5221 0.078 Uiso 0.50 1 d PR .
H44C H 0.4581 0.0121 0.5791 0.078 Uiso 0.50 1 d PR .
C45 C 0.518(2) -0.0353(17) 0.4380(11) 0.052(2) Uani 0.50 1 d PDU .
H45A H 0.5742 -0.0674 0.4014 0.077 Uiso 0.50 1 d PR .
H45B H 0.4713 -0.0660 0.4692 0.077 Uiso 0.50 1 d PR .
H45C H 0.4639 0.0103 0.4122 0.077 Uiso 0.50 1 d PR .

loop_
_atom_site_aniso_label
_atom_site_aniso_U_11
_atom_site_aniso_U_22
_atom_site_aniso_U_33
_atom_site_aniso_U_23
_atom_site_aniso_U_13
_atom_site_aniso_U_12
U1 0.02598(15) 0.02532(14) 0.03218(16) -0.00107(12) -0.00187(13) -0.00944(11)
U2 0.02357(16) 0.04203(19) 0.0596(2) 0.01191(17) 0.00129(16) -0.00603(13)
U3 0.02320(14) 0.03438(16) 0.02549(15) -0.00187(12) -0.00340(12) -0.01123(11)
U4 0.03988(17) 0.03274(16) 0.02795(16) -0.00160(13) -0.00396(14) -0.01661(13)
Ca 0.0178(7) 0.0304(7) 0.0270(8) -0.0058(7) -0.0022(6) -0.0057(6)
O1 0.051(4) 0.027(3) 0.044(4) 0.002(3) -0.016(3) -0.016(3)
O2 0.046(4) 0.030(3) 0.069(5) -0.010(3) -0.001(4) -0.011(3)
O3 0.069(5) 0.071(5) 0.093(7) -0.021(5) 0.026(5) -0.042(4)
O4 0.068(5) 0.045(4) 0.151(9) -0.019(5) 0.049(6) -0.019(4)
O5 0.034(3) 0.049(3) 0.032(3) -0.005(3) -0.007(3) -0.020(3)
O6 0.029(3) 0.053(3) 0.029(3) 0.004(3) -0.001(3) -0.011(3)
O7 0.079(5) 0.046(4) 0.029(3) 0.003(3) -0.010(3) -0.025(3)
O8 0.060(4) 0.053(4) 0.038(4) -0.006(3) -0.010(3) -0.022(3)
O9 0.032(3) 0.054(4) 0.027(3) 0.003(3) -0.003(3) -0.014(3)
O10 0.029(3) 0.031(3) 0.046(4) -0.001(3) -0.006(3) -0.011(2)
O11 0.044(4) 0.161(9) 0.049(5) -0.001(6) -0.001(4) -0.039(5)
O12 0.071(5) 0.131(7) 0.038(4) -0.001(5) -0.004(4) -0.055(5)
O13 0.048(4) 0.051(4) 0.091(6) 0.001(4) 0.000(4) -0.011(3)
O14 0.046(4) 0.049(4) 0.050(4) -0.011(3) 0.010(3) -0.010(3)
O15A 0.042(4) 0.050(4) 0.059(5) -0.010(4) -0.025(4) -0.010(3)
O15B 0.045(4) 0.052(4) 0.061(4) -0.011(4) -0.026(5) -0.009(3)
O16A 0.043(4) 0.051(4) 0.059(4) -0.010(4) -0.028(4) -0.010(3)
O16B 0.050(4) 0.059(4) 0.065(5) -0.006(4) -0.022(4) -0.006(3)
O17 0.038(3) 0.046(3) 0.038(3) -0.005(3) -0.003(3) -0.025(3)
O18 0.029(3) 0.047(3) 0.042(4) 0.000(3) -0.002(3) -0.019(3)
O19 0.034(3) 0.087(4) 0.084(5) -0.016(4) 0.022(3) -0.009(3)
O20A 0.035(4) 0.089(5) 0.082(5) -0.014(4) 0.021(4) -0.004(4)
O20B 0.033(4) 0.090(5) 0.081(5) -0.012(4) 0.023(4) -0.004(4)
O21 0.069(5) 0.067(5) 0.124(8) -0.038(5) 0.033(5) -0.047(4)
O22 0.099(6) 0.037(4) 0.083(6) -0.005(4) 0.005(5) -0.018(4)
O23 0.033(4) 0.085(5) 0.079(5) -0.016(4) 0.019(4) -0.007(4)
O24 0.025(3) 0.036(3) 0.032(3) -0.001(2) -0.003(3) -0.009(2)
O25 0.020(3) 0.037(3) 0.037(3) -0.002(3) -0.004(2) -0.012(2)
O26 0.018(3) 0.035(3) 0.029(3) 0.002(2) -0.004(2) -0.001(2)
O27 0.023(3) 0.042(3) 0.048(4) -0.001(3) -0.011(3) -0.016(2)
O28 0.024(3) 0.037(3) 0.036(3) -0.012(3) -0.010(3) -0.001(2)
O29 0.024(3) 0.041(3) 0.043(4) -0.011(3) -0.001(3) -0.012(2)
O30 0.020(2) 0.029(3) 0.030(3) -0.004(2) -0.007(2) -0.009(2)
O31 0.050(4) 0.060(4) 0.045(4) -0.001(3) -0.022(3) -0.031(3)
O32 0.032(3) 0.087(5) 0.040(4) 0.006(4) -0.008(3) -0.018(3)
O33 0.055(3) 0.100(4) 0.037(3) -0.015(3) 0.002(3) -0.049(3)
O34 0.026(3) 0.036(3) 0.056(4) -0.012(3) -0.001(3) -0.007(2)
O35 0.226(18) 0.070(10) 0.130(15) -0.039(10) 0.105(13) -0.078(11)
O36 0.049(7) 0.049(7) 0.048(8) 0.015(6) 0.017(6) 0.002(6)
O37 0.045(7) 0.098(10) 0.062(9) -0.035(8) -0.011(7) -0.025(7)
O38 0.070(10) 0.139(13) 0.066(10) 0.027(10) -0.044(9) -0.035(9)
N1 0.024(3) 0.025(3) 0.026(3) -0.003(3) -0.005(3) -0.007(2)
N2 0.024(3) 0.033(3) 0.024(3) -0.003(3) -0.002(3) -0.011(3)
N3 0.023(3) 0.028(3) 0.030(4) -0.003(3) -0.002(3) -0.012(3)
N4 0.022(3) 0.027(3) 0.027(3) 0.000(3) -0.007(3) -0.011(2)
N5 0.022(3) 0.026(3) 0.021(3) 0.001(3) -0.005(3) -0.005(2)
N6 0.020(3) 0.028(3) 0.020(3) -0.003(3) -0.001(3) -0.009(2)
N7 0.023(3) 0.034(3) 0.031(4) -0.003(3) -0.009(3) -0.007(3)
N8 0.023(3) 0.030(3) 0.031(4) -0.002(3) -0.005(3) -0.013(3)
N9 0.018(3) 0.034(3) 0.029(4) -0.009(3) -0.006(3) -0.009(2)
N10 0.021(3) 0.030(3) 0.026(3) -0.008(3) -0.008(3) -0.005(2)
N11 0.021(3) 0.034(3) 0.026(3) -0.009(3) -0.002(3) -0.013(3)
N12 0.016(3) 0.032(3) 0.034(4) -0.010(3) -0.002(3) -0.004(2)
N13 0.050(4) 0.088(5) 0.031(4) -0.019(4) 0.001(4) -0.047(4)
C1 0.070(7) 0.097(9) 0.036(6) -0.016(6) 0.005(6) -0.051(7)
C2 0.072(8) 0.112(10) 0.038(6) -0.014(6) 0.009(6) -0.056(7)
C3 0.055(6) 0.080(7) 0.036(5) -0.005(5) -0.003(5) -0.024(5)
C4 0.062(7) 0.088(8) 0.036(6) 0.004(6) -0.010(5) -0.024(6)
C5 0.072(8) 0.093(9) 0.063(8) 0.018(7) -0.032(7) -0.035(7)
C6 0.049(6) 0.079(8) 0.084(10) 0.024(7) 0.002(7) -0.017(6)
C7 0.057(6) 0.054(6) 0.044(6) -0.001(5) 0.012(5) 0.001(5)
C8 0.047(5) 0.034(5) 0.036(5) 0.002(4) 0.002(4) -0.001(4)
C9A 0.044(4) 0.052(4) 0.060(5) -0.009(4) -0.026(4) -0.012(4)
C9B 0.046(4) 0.055(4) 0.062(5) -0.011(4) -0.025(4) -0.007(4)
C10 0.047(6) 0.055(6) 0.065(7) 0.008(5) -0.009(6) -0.022(5)
C11 0.039(5) 0.039(5) 0.069(7) 0.000(5) 0.002(5) -0.011(4)
C12 0.057(6) 0.061(6) 0.040(5) -0.008(5) 0.008(5) -0.029(5)
C13 0.044(5) 0.053(5) 0.046(6) -0.008(5) 0.005(5) -0.026(4)
C14 0.050(5) 0.057(6) 0.040(5) -0.007(5) 0.001(5) -0.027(5)
C15 0.039(5) 0.047(5) 0.054(6) -0.001(5) -0.008(5) -0.015(4)
C16 0.032(4) 0.058(6) 0.034(5) 0.002(4) -0.008(4) -0.025(4)
C17A 0.073(6) 0.052(6) 0.071(7) -0.010(5) -0.005(6) -0.030(5)
C18A 0.076(6) 0.052(5) 0.072(6) -0.011(5) -0.001(6) -0.028(5)
C19A 0.076(6) 0.052(5) 0.072(6) -0.011(5) 0.000(6) -0.029(5)
C20A 0.078(6) 0.054(5) 0.073(6) -0.011(5) 0.000(6) -0.028(5)
C21A 0.078(6) 0.053(5) 0.074(6) -0.011(5) 0.000(6) -0.028(5)
C22A 0.079(6) 0.053(5) 0.073(6) -0.011(5) 0.001(6) -0.027(5)
C23A 0.082(6) 0.057(6) 0.076(6) -0.010(5) 0.002(6) -0.026(5)
C24A 0.082(6) 0.056(6) 0.075(7) -0.011(5) 0.003(6) -0.027(5)
C17B 0.069(7) 0.067(7) 0.126(10) -0.038(7) 0.042(7) -0.036(6)
C18B 0.072(7) 0.068(7) 0.127(10) -0.036(7) 0.045(7) -0.034(6)
C19B 0.073(7) 0.068(7) 0.128(10) -0.037(7) 0.044(7) -0.035(5)
C20B 0.075(7) 0.069(7) 0.128(10) -0.036(7) 0.044(7) -0.035(5)
C21B 0.076(7) 0.068(7) 0.129(10) -0.036(7) 0.045(7) -0.037(5)
C22B 0.077(7) 0.069(7) 0.128(10) -0.036(7) 0.046(7) -0.037(5)
C23B 0.081(7) 0.072(7) 0.131(10) -0.035(7) 0.045(7) -0.035(6)
C24B 0.079(7) 0.070(7) 0.129(10) -0.037(7) 0.048(7) -0.038(6)
C25 0.022(4) 0.030(4) 0.019(4) 0.000(3) -0.003(3) -0.008(3)
C26 0.028(4) 0.027(4) 0.019(4) -0.001(3) -0.007(3) -0.014(3)
C27 0.024(4) 0.033(4) 0.023(4) -0.002(3) -0.006(3) -0.011(3)
C28 0.026(4) 0.038(4) 0.021(4) -0.006(3) 0.002(3) -0.013(3)
C29 0.021(3) 0.037(4) 0.025(4) -0.009(3) -0.004(3) -0.014(3)
C30 0.023(4) 0.034(4) 0.032(4) -0.007(4) 0.001(3) -0.007(3)
C31 0.026(4) 0.023(4) 0.028(4) -0.004(3) -0.005(3) -0.009(3)
C32 0.026(4) 0.024(4) 0.023(4) -0.002(3) -0.008(3) -0.007(3)
C33 0.016(3) 0.027(4) 0.027(4) -0.008(3) -0.004(3) -0.006(3)
C34 0.025(4) 0.025(4) 0.037(5) -0.005(3) -0.003(4) -0.007(3)
C35 0.027(4) 0.033(4) 0.028(4) -0.004(3) -0.003(3) -0.014(3)
C36 0.031(4) 0.030(4) 0.037(5) -0.004(4) -0.014(4) -0.003(3)
C37 0.024(4) 0.027(4) 0.028(4) -0.004(3) -0.001(3) -0.011(3)
C38 0.032(4) 0.026(4) 0.027(4) -0.005(3) -0.008(3) -0.014(3)
C39 0.022(4) 0.028(4) 0.032(4) -0.004(3) -0.004(3) -0.011(3)
C40 0.021(4) 0.025(4) 0.030(4) -0.003(3) -0.011(3) -0.002(3)
C41 0.028(4) 0.032(4) 0.027(4) -0.003(3) -0.002(3) -0.014(3)
C42 0.025(4) 0.034(4) 0.026(4) -0.005(3) -0.007(3) -0.013(3)
C43 0.051(4) 0.091(5) 0.031(4) -0.018(4) 0.001(4) -0.046(4)
C44 0.051(4) 0.091(5) 0.032(4) -0.018(4) 0.002(4) -0.046(4)
C45 0.051(4) 0.091(5) 0.032(4) -0.018(4) 0.002(4) -0.046(4)

loop_
_atom_type_symbol
_atom_type_description
_atom_type_scat_dispersion_real
_atom_type_scat_dispersion_imag
_atom_type_scat_source
C C 0.0033 0.0016 'International Tables Vol C Tables 4.2.6.8 and 6.1.1.4'
H H 0.0000 0.0000 'International Tables Vol C Tables 4.2.6.8 and 6.1.1.4'
N N 0.0061 0.0033 'International Tables Vol C Tables 4.2.6.8 and 6.1.1.4'
O O 0.0106 0.0060 'International Tables Vol C Tables 4.2.6.8 and 6.1.1.4'
Ca Ca 0.2262 0.3064 'International Tables Vol C Tables 4.2.6.8 and 6.1.1.4'
U U -9.6767 9.6646 'International Tables Vol C Tables 4.2.6.8 and 6.1.1.4'

loop_
_geom_angle_atom_site_label_1
_geom_angle_atom_site_label_2
_geom_angle_atom_site_label_3
_geom_angle
_geom_angle_site_symmetry_1
_geom_angle_site_symmetry_3
O1 U1 O2 174.6(3) . .
O1 U1 O9 92.2(2) . .
O2 U1 O9 92.8(3) . .
O1 U1 O9 92.1(3) . 2_666
O2 U1 O9 91.6(3) . 2_666
O9 U1 O9 69.6(2) . 2_666
O1 U1 O15B 85.5(4) . .
O2 U1 O15B 90.5(4) . .
O9 U1 O15B 159.8(3) . .
O9 U1 O15B 90.5(3) 2_666 .
O1 U1 O12 90.2(3) . .
O2 U1 O12 85.8(3) . .
O9 U1 O12 114.5(2) . .
O9 U1 O12 175.2(2) 2_666 .
O15B U1 O12 85.6(4) . .
O1 U1 O15A 86.7(3) . .
O2 U1 O15A 88.2(4) . .
O9 U1 O15A 177.1(3) . .
O9 U1 O15A 113.2(3) 2_666 .
O12 U1 O15A 62.8(3) . .
O1 U1 O11 89.9(3) . .
O2 U1 O11 90.4(3) . .
O9 U1 O11 65.0(2) . .
O9 U1 O11 134.5(2) 2_666 .
O15B U1 O11 134.9(4) . .
O12 U1 O11 49.6(2) . .
O15A U1 O11 112.3(3) . .
O1 U1 O16A 89.5(3) . .
O2 U1 O16A 88.5(3) . .
O9 U1 O16A 133.7(3) . .
O9 U1 O16A 64.2(3) 2_666 .
O12 U1 O16A 111.7(3) . .
O15A U1 O16A 49.01(15) . .
O11 U1 O16A 161.3(3) . .
O4 U2 O3 176.5(4) . .
O4 U2 O9 91.4(3) . .
O3 U2 O9 90.9(3) . .
O4 U2 O16B 65.2(5) . 2_666
O3 U2 O16B 112.3(4) . 2_666
O9 U2 O16B 86.0(3) . 2_666
O4 U2 O11 94.1(4) . .
O3 U2 O11 89.1(4) . .
O9 U2 O11 70.2(2) . .
O16B U2 O11 148.4(4) 2_666 .
O4 U2 O19 90.9(3) . .
O3 U2 O19 88.6(3) . .
O9 U2 O19 148.8(2) . .
O16B U2 O19 122.9(3) 2_666 .
O11 U2 O19 78.6(3) . .
O4 U2 O20B 82.3(5) . .
O3 U2 O20B 94.7(5) . .
O9 U2 O20B 160.1(3) . .
O16B U2 O20B 74.2(4) 2_666 .
O11 U2 O20B 128.9(3) . .
O19 U2 O20B 50.7(2) . .
O4 U2 O23 95.7(5) . .
O3 U2 O23 80.8(5) . .
O9 U2 O23 131.7(3) . .
O11 U2 O23 155.5(4) . .
O19 U2 O23 78.9(3) . .
O4 U2 O16A 92.5(5) . 2_666
O3 U2 O16A 86.0(4) . 2_666
O9 U2 O16A 66.0(3) . 2_666
O11 U2 O16A 135.8(3) . 2_666
O19 U2 O16A 144.9(3) . 2_666
O23 U2 O16A 66.0(4) . 2_666
O5 U3 O6 174.6(2) . .
O5 U3 O10 91.3(2) . 2_657
O6 U3 O10 93.3(2) . 2_657
O5 U3 O10 90.4(2) . .
O6 U3 O10 93.5(2) . .
O10 U3 O10 72.2(2) 2_657 .
O5 U3 O14 88.0(2) . 2_657
O6 U3 O14 89.4(3) . 2_657
O10 U3 O14 90.0(2) 2_657 2_657
O10 U3 O14 162.1(2) . 2_657
O5 U3 O17 86.9(2) . .
O6 U3 O17 91.1(2) . .
O10 U3 O17 140.73(19) 2_657 .
O10 U3 O17 68.59(18) . .
O14 U3 O17 129.1(2) 2_657 .
O5 U3 O18 85.2(2) . .
O6 U3 O18 89.7(2) . .
O10 U3 O18 167.33(19) 2_657 .
O10 U3 O18 119.93(18) . .
O14 U3 O18 77.7(2) 2_657 .
O17 U3 O18 51.37(18) . .
O7 U4 O8 177.6(3) . .
O7 U4 O10 91.4(2) . .
O8 U4 O10 90.6(3) . .
O7 U4 O13 91.7(3) . .
O8 U4 O13 87.2(3) . .
O10 U4 O13 82.6(2) . .
O7 U4 O17 90.4(3) . .
O8 U4 O17 91.5(3) . .
O10 U4 O17 71.49(18) . .
O13 U4 O17 154.0(2) . .
O7 U4 O21 92.9(3) . 1_655
O8 U4 O21 86.2(3) . 1_655
O10 U4 O21 144.3(2) . 1_655
O13 U4 O21 132.6(2) . 1_655
O17 U4 O21 73.1(2) . 1_655
O7 U4 O22 87.3(3) . 1_655
O8 U4 O22 90.4(3) . 1_655
O10 U4 O22 162.5(2) . 1_655
O13 U4 O22 80.0(2) . 1_655
O17 U4 O22 126.0(2) . 1_655
O21 U4 O22 53.2(2) 1_655 1_655
O26 Ca O33 88.5(2) . .
O26 Ca O32 123.5(2) . .
O33 Ca O32 132.5(3) . .
O26 Ca O24 83.81(19) . .
O33 Ca O24 75.8(2) . .
O32 Ca O24 74.2(2) . .
O26 Ca O31 84.8(2) . .
O33 Ca O31 152.4(2) . .
O32 Ca O31 72.0(2) . .
O24 Ca O31 129.6(2) . .
O26 Ca O30 149.3(2) . .
O33 Ca O30 80.4(2) . .
O32 Ca O30 83.8(2) . .
O24 Ca O30 120.17(18) . .
O31 Ca O30 92.06(19) . .
O26 Ca O30 77.31(18) . 2_756
O33 Ca O30 77.6(2) . 2_756
O32 Ca O30 138.16(19) . 2_756
O24 Ca O30 147.58(18) . 2_756
O31 Ca O30 74.9(2) . 2_756
O30 Ca O30 72.44(19) . 2_756
U2 O9 U1 121.4(3) . .
U2 O9 U1 127.8(3) . 2_666
U1 O9 U1 110.4(2) . 2_666
U3 O10 U4 134.9(2) 2_657 .
U3 O10 U3 107.8(2) 2_657 .
U4 O10 U3 115.2(2) . .
C1 O11 U2 160.0(8) . .
C1 O11 U1 95.2(6) . .
U2 O11 U1 102.9(3) . .
C1 O12 U1 98.7(7) . .
C8 O13 U4 152.1(6) . .
C8 O14 U3 130.0(6) . 2_657
C9A O15A U1 97.8(6) . .
C9B O15B U1 130.3(8) . .
C9A O16A U2 156.7(9) . 2_666
C9A O16A U1 94.5(6) . .
U2 O16A U1 101.4(4) 2_666 .
C9B O16B U2 118.5(10) . 2_666
C16 O17 U4 155.9(6) . .
C16 O17 U3 94.1(5) . .
U4 O17 U3 102.69(19) . .
C16 O18 U3 95.9(5) . .
C17B O19 U2 98.8(5) . .
C17A O19 U2 128.2(8) . .
C17B O20B U2 94.6(6) . .
C24A O21 U4 91.0(6) . 1_455
C24B O21 U4 92.7(6) . 1_455
C24B O22 U4 92.0(6) . 1_455
C24A O22 U4 89.8(5) . 1_455
C25 O24 Ca 152.4(5) . .
C31 O26 Ca 152.5(5) . .
Ca O30 Ca 107.56(19) . 2_756
Ca O30 H30A 111.1 . .
Ca O30 H30A 108.1 2_756 .
Ca O30 H30B 118.8 . .
Ca O30 H30B 109.5 2_756 .
H30A O30 H30B 101.3 . .
Ca O31 H31A 131.4 . .
Ca O31 H31B 121.8 . .
H31A O31 H31B 106.8 . .
Ca O32 H32A 129.1 . .
Ca O32 H32B 122.0 . .
H32A O32 H32B 99.0 . .
C43 O33 Ca 156.4(11) . .
H34A O34 H34B 117.5 . .
C25 N1 C26 111.9(5) . .
C25 N1 C42 120.2(6) . 2_656
C26 N1 C42 121.8(6) . 2_656
C25 N2 C29 123.2(6) . .
C25 N2 C27 112.6(6) . .
C29 N2 C27 123.0(6) . .
C28 N3 C30 123.6(6) . .
C28 N3 C27 111.8(6) . .
C30 N3 C27 124.4(6) . .
C28 N4 C26 112.9(6) . .
C28 N4 C41 123.0(6) . 2_656
C26 N4 C41 124.0(6) . 2_656
C31 N5 C32 111.6(6) . .
C31 N5 C29 121.9(6) . .
C32 N5 C29 126.5(6) . .
C31 N6 C35 122.4(6) . .
C31 N6 C33 111.8(6) . .
C35 N6 C33 123.6(6) . .
C34 N7 C36 122.4(6) . .
C34 N7 C33 112.8(6) . .
C36 N7 C33 122.4(6) . .
C34 N8 C30 121.8(6) . .
C34 N8 C32 112.5(6) . .
C30 N8 C32 124.9(6) . .
C37 N9 C38 111.7(6) . .
C37 N9 C35 121.9(6) . .
C38 N9 C35 123.3(6) . .
C37 N10 C41 121.8(6) . .
C37 N10 C39 111.8(6) . .
C41 N10 C39 124.8(6) . .
C40 N11 C42 124.1(6) . .
C40 N11 C39 112.9(6) . .
C42 N11 C39 123.0(6) . .
C40 N12 C36 122.3(6) . .
C40 N12 C38 112.8(6) . .
C36 N12 C38 124.7(6) . .
C43 N13 C45 121.5(14) . .
C43 N13 C44 120.1(13) . .
C45 N13 C44 117.3(15) . .
O12 C1 O11 116.5(10) . .
O12 C1 C2 122.6(11) . .
O11 C1 C2 120.8(10) . .
O12 C1 U1 56.7(6) . .
O11 C1 U1 59.8(6) . .
C2 C1 U1 178.4(10) . .
C1 C2 C3 112.8(9) . .
C1 C2 H2A 109.0 . .
C3 C2 H2A 109.0 . .
C1 C2 H2B 109.0 . .
C3 C2 H2B 109.0 . .
H2A C2 H2B 107.8 . .
C2 C3 C4 113.1(9) . .
C2 C3 H3A 109.0 . .
C4 C3 H3A 109.0 . .
C2 C3 H3B 109.0 . .
C4 C3 H3B 109.0 . .
H3A C3 H3B 107.8 . .
C5 C4 C3 112.0(10) . .
C5 C4 H4A 109.2 . .
C3 C4 H4A 109.2 . .
C5 C4 H4B 109.2 . .
C3 C4 H4B 109.2 . .
H4A C4 H4B 107.9 . .
C4 C5 C6 115.6(11) . .
C4 C5 H5A 108.4 . .
C6 C5 H5A 108.4 . .
C4 C5 H5B 108.4 . .
C6 C5 H5B 108.4 . .
H5A C5 H5B 107.4 . .
C7 C6 C5 114.4(9) . .
C7 C6 H6A 108.7 . .
C5 C6 H6A 108.7 . .
C7 C6 H6B 108.7 . .
C5 C6 H6B 108.7 . .
H6A C6 H6B 107.6 . .
C6 C7 C8 112.0(9) . .
C6 C7 H7A 109.2 . .
C8 C7 H7A 109.2 . .
C6 C7 H7B 109.2 . .
C8 C7 H7B 109.2 . .
H7A C7 H7B 107.9 . .
O13 C8 O14 123.2(8) . .
O13 C8 C7 116.7(8) . .
O14 C8 C7 120.0(9) . .
O15A C9A O16A 115.1(6) . .
O15A C9A C10 124.4(9) . .
O16A C9A C10 120.5(9) . .
O15B C9B O16B 117.4(7) . .
O15B C9B C10 101.2(10) . .
O16B C9B C10 117.6(12) . .
C11 C10 C9B 140.2(9) . .
C11 C10 C9A 107.3(9) . .
C11 C10 H10A 109.2 . .
C9B C10 H10A 89.9 . .
C9A C10 H10A 111.0 . .
C11 C10 H10B 109.7 . .
C9B C10 H10B 95.9 . .
C9A C10 H10B 111.2 . .
H10A C10 H10B 108.4 . .
C10 C11 C12 113.8(9) . .
C10 C11 H11A 108.8 . .
C12 C11 H11A 108.8 . .
C10 C11 H11B 108.8 . .
C12 C11 H11B 108.8 . .
H11A C11 H11B 107.7 . .
C13 C12 C11 112.2(8) . .
C13 C12 H12A 109.2 . .
C11 C12 H12A 109.2 . .
C13 C12 H12B 109.2 . .
C11 C12 H12B 109.2 . .
H12A C12 H12B 107.9 . .
C14 C13 C12 113.0(8) . .
C14 C13 H13A 109.0 . .
C12 C13 H13A 109.0 . .
C14 C13 H13B 109.0 . .
C12 C13 H13B 109.0 . .
H13A C13 H13B 107.8 . .
C13 C14 C15 110.6(8) . .
C13 C14 H14A 109.5 . .
C15 C14 H14A 109.5 . .
C13 C14 H14B 109.5 . .
C15 C14 H14B 109.5 . .
H14A C14 H14B 108.1 . .
C16 C15 C14 110.1(7) . .
C16 C15 H15A 109.6 . .
C14 C15 H15A 109.6 . .
C16 C15 H15B 109.6 . .
C14 C15 H15B 109.6 . .
H15A C15 H15B 108.2 . .
O18 C16 O17 117.8(7) . .
O18 C16 C15 124.8(8) . .
O17 C16 C15 117.2(8) . .
O18 C16 U3 59.3(4) . .
O17 C16 U3 59.2(4) . .
C15 C16 U3 167.5(6) . .
O20A C17A O19 126.7(7) . .
O20A C17A C18A 117.0(6) . .
O19 C17A C18A 116.2(7) . .
C19A C18A C17A 115.2(7) . .
C19A C18A H18A 109.8 . .
C17A C18A H18A 108.5 . .
C19A C18A H18B 107.2 . .
C17A C18A H18B 108.4 . .
H18A C18A H18B 107.5 . .
C18A C19A C20A 115.4(7) . .
C18A C19A H19A 107.4 . .
C20A C19A H19A 109.5 . .
C18A C19A H19B 107.8 . .
C20A C19A H19B 109.0 . .
H19A C19A H19B 107.5 . .
C21A C20A C19A 114.3(8) . .
C21A C20A H20A 109.2 . .
C19A C20A H20A 109.5 . .
C21A C20A H20B 108.9 . .
C19A C20A H20B 107.1 . .
H20A C20A H20B 107.6 . .
C20A C21A C22A 115.4(10) . .
C20A C21A H21A 109.0 . .
C22A C21A H21A 106.6 . .
C20A C21A H21B 108.7 . .
C22A C21A H21B 109.3 . .
H21A C21A H21B 107.5 . .
C23A C22A C21A 115.6(9) . .
C23A C22A H22A 110.0 . .
C21A C22A H22A 106.7 . .
C23A C22A H22B 107.8 . .
C21A C22A H22B 109.0 . .
H22A C22A H22B 107.6 . .
C22A C23A C24A 115.2(9) . .
C22A C23A H23A 110.2 . .
C24A C23A H23A 106.6 . .
C22A C23A H23B 108.2 . .
C24A C23A H23B 108.8 . .
H23A C23A H23B 107.7 . .
O21 C24A O22 121.7(11) . .
O21 C24A C23A 115.2(8) . .
O22 C24A C23A 119.4(8) . .
O19 C17B O20B 115.4(7) . .
O19 C17B C18B 121.4(6) . .
O20B C17B C18B 122.7(7) . .
C17B C18B C19B 116.3(7) . .
C17B C18B H18C 105.2 . .
C19B C18B H18C 110.9 . .
C17B C18B H18D 106.6 . .
C19B C18B H18D 113.0 . .
H18C C18B H18D 103.8 . .
C20B C19B C18B 114.1(7) . .
C20B C19B H19C 108.1 . .
C18B C19B H19C 109.0 . .
C20B C19B H19D 109.7 . .
C18B C19B H19D 108.1 . .
H19C C19B H19D 107.6 . .
C21B C20B C19B 114.9(9) . .
C21B C20B H20C 109.3 . .
C19B C20B H20C 107.9 . .
C21B C20B H20D 107.5 . .
C19B C20B H20D 109.5 . .
H20C C20B H20D 107.5 . .
C20B C21B C22B 113.6(10) . .
C20B C21B H21C 109.4 . .
C22B C21B H21C 112.2 . .
C20B C21B H21D 109.6 . .
C22B C21B H21D 104.1 . .
H21C C21B H21D 107.7 . .
C23B C22B C21B 115.2(9) . .
C23B C22B H22C 113.3 . .
C21B C22B H22C 113.4 . .
C23B C22B H22D 100.8 . .
C21B C22B H22D 105.1 . .
H22C C22B H22D 107.6 . .
C22B C23B C24B 113.4(10) . .
C22B C23B H23C 111.7 . .
C24B C23B H23C 110.5 . .
C22B C23B H23D 100.9 . .
C24B C23B H23D 112.2 . .
H23C C23B H23D 107.7 . .
O22 C24B O21 121.7(10) . .
O22 C24B C23B 116.0(10) . .
O21 C24B C23B 114.4(10) . .
O24 C25 N2 126.2(7) . .
O24 C25 N1 125.8(7) . .
N2 C25 N1 108.0(6) . .
N4 C26 N1 113.6(6) . .
N4 C26 C27 104.0(5) . .
N1 C26 C27 103.5(5) . .
N4 C26 H26 111.7 . .
N1 C26 H26 111.7 . .
C27 C26 H26 111.7 . .
N3 C27 N2 114.3(6) . .
N3 C27 C26 102.7(5) . .
N2 C27 C26 103.1(6) . .
N3 C27 H27 112.0 . .
N2 C27 H27 112.0 . .
C26 C27 H27 112.0 . .
O25 C28 N4 127.2(7) . .
O25 C28 N3 124.6(7) . .
N4 C28 N3 108.2(6) . .
N5 C29 N2 113.3(6) . .
N5 C29 H29A 108.9 . .
N2 C29 H29A 108.9 . .
N5 C29 H29B 108.9 . .
N2 C29 H29B 108.9 . .
H29A C29 H29B 107.7 . .
N3 C30 N8 114.9(6) . .
N3 C30 H30C 108.6 . .
N8 C30 H30C 108.6 . .
N3 C30 H30D 108.6 . .
N8 C30 H30D 108.6 . .
H30C C30 H30D 107.5 . .
O26 C31 N6 125.3(7) . .
O26 C31 N5 125.5(7) . .
N6 C31 N5 109.1(6) . .
N5 C32 N8 115.4(6) . .
N5 C32 C33 105.0(6) . .
N8 C32 C33 102.4(6) . .
N5 C32 H32 111.2 . .
N8 C32 H32 111.2 . .
C33 C32 H32 111.2 . .
N7 C33 N6 113.6(5) . .
N7 C33 C32 104.2(6) . .
N6 C33 C32 102.0(6) . .
N7 C33 H33 112.1 . .
N6 C33 H33 112.1 . .
C32 C33 H33 112.1 . .
O27 C34 N7 126.7(8) . .
O27 C34 N8 125.3(8) . .
N7 C34 N8 108.0(6) . .
N6 C35 N9 113.6(6) . .
N6 C35 H35A 108.8 . .
N9 C35 H35A 108.8 . .
N6 C35 H35B 108.8 . .
N9 C35 H35B 108.8 . .
H35A C35 H35B 107.7 . .
N7 C36 N12 114.1(6) . .
N7 C36 H36A 108.7 . .
N12 C36 H36A 108.7 . .
N7 C36 H36B 108.7 . .
N12 C36 H36B 108.7 . .
H36A C36 H36B 107.6 . .
O28 C37 N9 126.7(7) . .
O28 C37 N10 123.9(6) . .
N9 C37 N10 109.4(6) . .
N9 C38 N12 114.7(6) . .
N9 C38 C39 104.4(6) . .
N12 C38 C39 103.7(5) . .
N9 C38 H38 111.2 . .
N12 C38 H38 111.2 . .
C39 C38 H38 111.2 . .
N10 C39 N11 113.6(6) . .
N10 C39 C38 102.7(6) . .
N11 C39 C38 102.3(6) . .
N10 C39 H39 112.5 . .
N11 C39 H39 112.5 . .
C38 C39 H39 112.5 . .
O29 C40 N11 125.1(7) . .
O29 C40 N12 126.6(7) . .
N11 C40 N12 108.2(6) . .
N10 C41 N4 113.6(6) . 2_656
N10 C41 H41A 108.8 . .
N4 C41 H41A 108.8 2_656 .
N10 C41 H41B 108.8 . .
N4 C41 H41B 108.8 2_656 .
H41A C41 H41B 107.7 . .
N11 C42 N1 113.2(6) . 2_656
N11 C42 H42A 108.9 . .
N1 C42 H42A 108.9 2_656 .
N11 C42 H42B 108.9 . .
N1 C42 H42B 108.9 2_656 .
H42A C42 H42B 107.7 . .
O33 C43 N13 135.0(17) . .
O33 C43 H43 111.3 . .
N13 C43 H43 113.6 . .
N13 C44 H44A 110.9 . .
N13 C44 H44B 113.0 . .
H44A C44 H44B 109.5 . .
N13 C44 H44C 104.5 . .
H44A C44 H44C 109.4 . .
H44B C44 H44C 109.4 . .
N13 C45 H45A 113.1 . .
N13 C45 H45B 102.5 . .
H45A C45 H45B 109.5 . .
N13 C45 H45C 112.6 . .
H45A C45 H45C 109.4 . .
H45B C45 H45C 109.5 . .

loop_
_geom_bond_atom_site_label_1
_geom_bond_atom_site_label_2
_geom_bond_distance
_geom_bond_site_symmetry_2
U1 O1 1.764(5) .
U1 O2 1.776(5) .
U1 O9 2.270(6) .
U1 O9 2.271(6) 2_666
U1 O15B 2.378(12) .
U1 O12 2.525(8) .
U1 O15A 2.541(11) .
U1 O11 2.592(7) .
U1 O16A 2.608(11) .
U2 O4 1.740(7) .
U2 O3 1.756(7) .
U2 O9 2.187(6) .
U2 O16B 2.277(14) 2_666
U2 O11 2.373(8) .
U2 O19 2.415(7) .
U2 O20B 2.498(11) .
U2 O23 2.530(15) .
U2 O16A 2.565(11) 2_666
U3 O5 1.769(6) .
U3 O6 1.788(6) .
U3 O10 2.237(5) 2_657
U3 O10 2.310(5) .
U3 O14 2.407(6) 2_657
U3 O17 2.520(5) .
U3 O18 2.529(5) .
U4 O7 1.768(6) .
U4 O8 1.772(7) .
U4 O10 2.252(5) .
U4 O13 2.301(7) .
U4 O17 2.411(6) .
U4 O21 2.442(6) 1_655
U4 O22 2.459(6) 1_655
Ca O26 2.335(5) .
Ca O33 2.350(6) .
Ca O32 2.359(7) .
Ca O24 2.362(6) .
Ca O31 2.368(6) .
Ca O30 2.440(5) .
Ca O30 2.526(6) 2_756
O9 U1 2.271(6) 2_666
O10 U3 2.237(5) 2_657
O11 C1 1.265(13) .
O12 C1 1.257(13) .
O13 C8 1.240(11) .
O14 C8 1.259(10) .
O14 U3 2.407(6) 2_657
O15A C9A 1.265(5) .
O15B C9B 1.254(5) .
O16A C9A 1.266(5) .
O16A U2 2.565(11) 2_666
O16B C9B 1.255(5) .
O16B U2 2.277(14) 2_666
O17 C16 1.319(10) .
O18 C16 1.237(10) .
O19 C17B 1.242(5) .
O19 C17A 1.251(5) .
O20A C17A 1.248(5) .
O20B C17B 1.247(5) .
O21 C24A 1.248(9) .
O21 C24B 1.258(9) .
O21 U4 2.442(6) 1_455
O22 C24B 1.254(9) .
O22 C24A 1.265(9) .
O22 U4 2.459(6) 1_455
O24 C25 1.221(9) .
O25 C28 1.233(9) .
O26 C31 1.224(8) .
O27 C34 1.212(9) .
O28 C37 1.233(9) .
O29 C40 1.222(9) .
O30 Ca 2.526(6) 2_756
O30 H30A 0.8443 .
O30 H30B 0.8051 .
O31 H31A 0.8260 .
O31 H31B 0.8736 .
O32 H32A 0.9501 .
O32 H32B 0.9254 .
O33 C43 1.258(18) .
O34 H34A 0.9235 .
O34 H34B 0.9608 .
N1 C25 1.383(9) .
N1 C26 1.448(9) .
N1 C42 1.454(9) 2_656
N2 C25 1.361(9) .
N2 C29 1.448(9) .
N2 C27 1.456(9) .
N3 C28 1.388(9) .
N3 C30 1.429(9) .
N3 C27 1.455(9) .
N4 C28 1.356(9) .
N4 C26 1.436(8) .
N4 C41 1.440(8) 2_656
N5 C31 1.376(10) .
N5 C32 1.425(9) .
N5 C29 1.443(9) .
N6 C31 1.360(9) .
N6 C35 1.440(9) .
N6 C33 1.469(8) .
N7 C34 1.366(10) .
N7 C36 1.440(10) .
N7 C33 1.445(8) .
N8 C34 1.378(10) .
N8 C30 1.446(10) .
N8 C32 1.467(9) .
N9 C37 1.361(9) .
N9 C38 1.445(9) .
N9 C35 1.447(9) .
N10 C37 1.380(9) .
N10 C41 1.431(9) .
N10 C39 1.455(9) .
N11 C40 1.364(10) .
N11 C42 1.444(8) .
N11 C39 1.469(9) .
N12 C40 1.370(9) .
N12 C36 1.445(10) .
N12 C38 1.446(9) .
N13 C43 1.33(2) .
N13 C45 1.453(10) .
N13 C44 1.459(10) .
C1 C2 1.483(14) .
C2 C3 1.531(14) .
C2 H2A 0.9700 .
C2 H2B 0.9700 .
C3 C4 1.544(14) .
C3 H3A 0.9700 .
C3 H3B 0.9700 .
C4 C5 1.509(15) .
C4 H4A 0.9700 .
C4 H4B 0.9700 .
C5 C6 1.527(16) .
C5 H5A 0.9700 .
C5 H5B 0.9700 .
C6 C7 1.460(16) .
C6 H6A 0.9700 .
C6 H6B 0.9700 .
C7 C8 1.521(12) .
C7 H7A 0.9700 .
C7 H7B 0.9700 .
C9A C10 1.527(5) .
C9B C10 1.516(5) .
C10 C11 1.488(14) .
C10 H10A 0.9701 .
C10 H10B 0.9698 .
C11 C12 1.532(12) .
C11 H11A 0.9700 .
C11 H11B 0.9700 .
C12 C13 1.517(14) .
C12 H12A 0.9700 .
C12 H12B 0.9700 .
C13 C14 1.517(12) .
C13 H13A 0.9700 .
C13 H13B 0.9700 .
C14 C15 1.572(14) .
C14 H14A 0.9700 .
C14 H14B 0.9700 .
C15 C16 1.472(12) .
C15 H15A 0.9700 .
C15 H15B 0.9700 .
C17A C18A 1.524(5) .
C18A C19A 1.516(5) .
C18A H18A 0.9599 .
C18A H18B 0.9599 .
C19A C20A 1.525(5) .
C19A H19A 0.9600 .
C19A H19B 0.9601 .
C20A C21A 1.514(10) .
C20A H20A 0.9600 .
C20A H20B 0.9602 .
C21A C22A 1.521(9) .
C21A H21A 0.9604 .
C21A H21B 0.9601 .
C22A C23A 1.503(9) .
C22A H22A 0.9599 .
C22A H22B 0.9599 .
C23A C24A 1.529(8) .
C23A H23A 0.9601 .
C23A H23B 0.9600 .
C17B C18B 1.507(5) .
C18B C19B 1.524(5) .
C18B H18C 0.9747 .
C18B H18D 1.0125 .
C19B C20B 1.522(5) .
C19B H19C 0.9601 .
C19B H19D 0.9600 .
C20B C21B 1.519(10) .
C20B H20C 0.9600 .
C20B H20D 0.9600 .
C21B C22B 1.526(9) .
C21B H21C 0.9602 .
C21B H21D 0.9601 .
C22B C23B 1.502(10) .
C22B H22C 0.9601 .
C22B H22D 0.9601 .
C23B C24B 1.542(9) .
C23B H23C 0.9600 .
C23B H23D 0.9599 .
C26 C27 1.552(9) .
C26 H26 0.9800 .
C27 H27 0.9800 .
C29 H29A 0.9700 .
C29 H29B 0.9700 .
C30 H30C 0.9700 .
C30 H30D 0.9700 .
C32 C33 1.550(10) .
C32 H32 0.9800 .
C33 H33 0.9800 .
C35 H35A 0.9700 .
C35 H35B 0.9700 .
C36 H36A 0.9700 .
C36 H36B 0.9700 .
C38 C39 1.558(10) .
C38 H38 0.9800 .
C39 H39 0.9800 .
C41 N4 1.440(8) 2_656
C41 H41A 0.9700 .
C41 H41B 0.9700 .
C42 N1 1.454(9) 2_656
C42 H42A 0.9700 .
C42 H42B 0.9700 .
C43 H43 0.9291 .
C44 C45 0.39(3) 2_656
C44 N13 1.53(3) 2_656
C44 H44A 0.9590 .
C44 H44B 0.9585 .
C44 H44C 0.9586 .
C45 C44 0.39(3) 2_656
C45 N13 1.69(3) 2_656
C45 H45A 0.9593 .
C45 H45B 0.9584 .
C45 H45C 0.9589 .

loop_
_geom_hbond_atom_site_label_D
_geom_hbond_atom_site_label_H
_geom_hbond_atom_site_label_A
_geom_hbond_distance_DH
_geom_hbond_distance_HA
_geom_hbond_distance_DA
_geom_hbond_angle_DHA
_geom_hbond_site_symmetry_A
O30 H30A O28 0.84 1.82 2.659(7) 171.8 2_756
O30 H30B O34 0.81 1.95 2.742(7) 166.2 1_645
O31 H31A O25 0.83 2.06 2.834(8) 156.1 1_655
O31 H31B O34 0.87 1.94 2.764(9) 156.6 2_666
O32 H32A O25 0.95 2.05 2.921(8) 151.8 1_655
O32 H32B O36 0.93 1.85 2.716(15) 155.8 2_657
O34 H34A O4 0.92 2.18 2.876(10) 131.0 .
O34 H34B O29 0.96 1.88 2.783(8) 155.0 2_566
